data_7001963
loop_
_publ_author_name
'Dastgir, Sarim'
'Coleman, Karl S.'
'Cowley, Andrew R.'
'Green, Malcolm L. H.'

_publ_section_title
;
 Stable crystalline annulated diaminocarbenes: coordination with
 rhodium(i), iridium(i) and catalytic hydroformylation studies
;
_journal_issue 35
_journal_name_full 'Dalton Transactions'
_journal_page_first 7203
_journal_paper_doi 10.1039/b905729c
_journal_year 2009
_chemical_absolute_configuration unk
_chemical_compound_source
;
synthesis as described
;
_chemical_formula_moiety ' C37 H42 N2 '
_chemical_formula_sum 'C37 H42 N2'
_chemical_formula_weight 514.75
_chemical_name_systematic
;
?
;
_space_group_IT_number 4
_symmetry_cell_setting monoclinic
_symmetry_space_group_name_Hall 'P 2yb'
_symmetry_space_group_name_H-M 'P 1 21 1'
_atom_sites_solution_hydrogens geom
_atom_sites_solution_primary direct
_cell_angle_alpha 90
_cell_angle_beta 107.5287(9)
_cell_angle_gamma 90
_cell_formula_units_Z 4
_cell_length_a 11.8694(2)
_cell_length_b 21.1724(4)
_cell_length_c 12.4791(2)
_cell_measurement_reflns_used 30599
_cell_measurement_temperature 150
_cell_measurement_theta_max 28
_cell_measurement_theta_min 5
_cell_volume 2990.43(9)
_computing_cell_refinement
;
KappaCCD software 'DENZO' (Otwinowski & Minor, 1996)
;
_computing_data_collection
;
KappaCCD software 'Collect' (Nonius, 2000)
;
_computing_data_reduction
;
KappaCCD software 'DENZO' (Otwinowski & Minor, 1996)
;
_computing_publication_material
;
CRYSTALS (Watkin et al, 2001)
;
_computing_structure_refinement
;
CRYSTALS (Watkin et al, 2001)
;
_computing_structure_solution 'SIR92 (Giacovazzo et al, 1992)'
_diffrn_ambient_temperature 150
_diffrn_measured_fraction_theta_full 0.997
_diffrn_measured_fraction_theta_max 0.997
_diffrn_measurement_device_type
;
Nonius KappaCCD
;
_diffrn_measurement_method \w
_diffrn_radiation_monochromator graphite
_diffrn_radiation_type 'Mo K\a'
_diffrn_radiation_wavelength 0.71073
_diffrn_reflns_av_R_equivalents 0.037
_diffrn_reflns_limit_h_max 15
_diffrn_reflns_limit_h_min -15
_diffrn_reflns_limit_k_max 27
_diffrn_reflns_limit_k_min -27
_diffrn_reflns_limit_l_max 16
_diffrn_reflns_limit_l_min -16
_diffrn_reflns_number 30599
_diffrn_reflns_theta_full 27.485
_diffrn_reflns_theta_max 27.485
_diffrn_reflns_theta_min 5.109
_diffrn_standards_decay_% 0.00
_diffrn_standards_interval_count 0
_diffrn_standards_interval_time 0
_diffrn_standards_number 0
_exptl_absorpt_coefficient_mu 0.066
_exptl_absorpt_correction_T_max 0.99
_exptl_absorpt_correction_T_min 0.98
_exptl_absorpt_correction_type multi-scan
_exptl_absorpt_process_details
;
Denzo/Scalepack (Otwinowski & Minor, 1996)
;
_exptl_crystal_colour ' orange '
_exptl_crystal_density_diffrn 1.143
_exptl_crystal_description ' tablet '
_exptl_crystal_F_000 1112
_exptl_crystal_size_max 0.36
_exptl_crystal_size_mid 0.36
_exptl_crystal_size_min 0.18
_refine_diff_density_max 0.38
_refine_diff_density_min -0.29
_refine_ls_extinction_method None
_refine_ls_goodness_of_fit_ref 1.1213
_refine_ls_hydrogen_treatment noref
_refine_ls_matrix_type full
_refine_ls_number_parameters 703
_refine_ls_number_reflns 5394
_refine_ls_number_restraints 1
_refine_ls_R_factor_all 0.0575
_refine_ls_R_factor_gt 0.0419
_refine_ls_shift/su_max 0.004595
_refine_ls_structure_factor_coef F
_refine_ls_weighting_details
;
Method, part 1, Chebychev polynomial, (Watkin, 1994, Prince, 1982)
[weight] = 1.0/[A~0~*T~0~(x)+A~1~*T~1~(x) ... +A~n-1~]*T~n-1~(x)]
where A~i~ are the Chebychev coefficients listed below and x= Fcalc/Fmax
Method = Robust Weighting (Prince, 1982)
W = [weight] * [1-(deltaF/6*sigmaF)^2^]^2^
A~i~ are:
1.24 0.724 0.844
;
_refine_ls_weighting_scheme calc
_refine_ls_wR_factor_all 0.0629
_refine_ls_wR_factor_gt 0.0507
_refine_ls_wR_factor_ref 0.0507
_reflns_limit_h_max 14
_reflns_limit_h_min -15
_reflns_limit_k_max 27
_reflns_limit_k_min 0
_reflns_limit_l_max 16
_reflns_limit_l_min 0
_reflns_number_gt 5394
_reflns_number_total 6985
_reflns_threshold_expression I>3.00u(I)
_cod_data_source_file b905729c.txt
_cod_data_source_block formamidine_4b
_cod_depositor_comments
;
The following automatic conversions were performed:
'_symmetry_cell_setting' value 'Monoclinic' changed to 'monoclinic'
according to '/home/saulius/struct/CIF-dictionaries/cif_core.dic'
dictionary named 'cif_core.dic' version 2.4.1 from 2010-06-29.

Automatic conversion script
Id: cif_fix_enum 1527 2010-12-29 10:47:43Z saulius 
;
_cod_original_sg_symbol_H-M 'P 1 21 1 '
_cod_original_formula_sum ' C37 H42 N2 '
_cod_database_code 7001963

loop_
_symmetry_equiv_pos_as_xyz
x,y,z
-x,y+1/2,-z

loop_
_atom_site_label
_atom_site_type_symbol
_atom_site_fract_x
_atom_site_fract_y
_atom_site_fract_z
_atom_site_U_iso_or_equiv
_atom_site_occupancy
_atom_site_adp_type
N1 N -0.02029(17) 0.51298(9) 0.01492(16) 0.0246 1.0000 Uani
C1 C -0.1064(2) 0.49768(11) 0.06389(19) 0.0273 1.0000 Uani
N2 N -0.13238(17) 0.44125(9) 0.07914(16) 0.0276 1.0000 Uani
C2 C 0.0028(2) 0.57646(11) -0.00179(19) 0.0257 1.0000 Uani
C3 C -0.0567(2) 0.62813(12) 0.0206(2) 0.0318 1.0000 Uani
C4 C -0.0021(2) 0.68520(12) -0.0074(2) 0.0328 1.0000 Uani
C5 C -0.0213(3) 0.74936(13) -0.0032(3) 0.0419 1.0000 Uani
C6 C 0.0518(3) 0.79157(13) -0.0387(3) 0.0484 1.0000 Uani
C7 C 0.1416(3) 0.77170(13) -0.0789(2) 0.0426 1.0000 Uani
C8 C 0.1651(2) 0.70570(12) -0.0835(2) 0.0358 1.0000 Uani
C9 C 0.2532(2) 0.67682(14) -0.1208(2) 0.0388 1.0000 Uani
C10 C 0.2631(2) 0.61201(14) -0.1206(2) 0.0400 1.0000 Uani
C11 C 0.1866(2) 0.57134(13) -0.0832(2) 0.0338 1.0000 Uani
C12 C 0.0995(2) 0.59822(12) -0.04699(19) 0.0276 1.0000 Uani
C13 C 0.0907(2) 0.66522(12) -0.04764(19) 0.0288 1.0000 Uani
C14 C 0.04712(19) 0.46337(11) -0.01693(19) 0.0243 1.0000 Uani
C15 C 0.0067(2) 0.43913(12) -0.1268(2) 0.0308 1.0000 Uani
C16 C 0.0796(3) 0.39659(13) -0.1593(2) 0.0392 1.0000 Uani
C17 C 0.1869(3) 0.37780(13) -0.0844(3) 0.0412 1.0000 Uani
C18 C 0.2216(2) 0.39949(13) 0.0251(2) 0.0356 1.0000 Uani
C19 C 0.1520(2) 0.44284(11) 0.06145(19) 0.0274 1.0000 Uani
C20 C -0.1121(2) 0.45814(14) -0.2078(2) 0.0382 1.0000 Uani
C21 C -0.0977(3) 0.50728(19) -0.2918(3) 0.0619 1.0000 Uani
C22 C -0.1800(3) 0.40059(19) -0.2694(3) 0.0584 1.0000 Uani
C23 C 0.1927(2) 0.46682(13) 0.1821(2) 0.0338 1.0000 Uani
C24 C 0.3055(2) 0.50658(16) 0.2051(3) 0.0451 1.0000 Uani
C25 C 0.2112(3) 0.41186(16) 0.2658(2) 0.0500 1.0000 Uani
C26 C -0.2251(2) 0.43184(10) 0.1299(2) 0.0265 1.0000 Uani
C27 C -0.2025(2) 0.43779(12) 0.2464(2) 0.0305 1.0000 Uani
C28 C -0.2946(2) 0.42732(14) 0.2910(2) 0.0383 1.0000 Uani
C29 C -0.4061(2) 0.40986(14) 0.2225(3) 0.0423 1.0000 Uani
C30 C -0.4264(2) 0.40274(14) 0.1080(2) 0.0389 1.0000 Uani
C31 C -0.3364(2) 0.41287(12) 0.0600(2) 0.0318 1.0000 Uani
C32 C -0.0806(2) 0.45473(14) 0.3243(2) 0.0373 1.0000 Uani
C33 C -0.0781(3) 0.52109(17) 0.3731(3) 0.0583 1.0000 Uani
C34 C -0.0396(3) 0.40598(19) 0.4185(3) 0.0593 1.0000 Uani
C35 C -0.3586(2) 0.40586(14) -0.0657(2) 0.0418 1.0000 Uani
C36 C -0.4091(4) 0.46626(19) -0.1268(3) 0.0644 1.0000 Uani
C37 C -0.4341(3) 0.34883(17) -0.1155(3) 0.0591 1.0000 Uani
N3 N 0.50612(17) 0.62808(9) 0.50981(16) 0.0258 1.0000 Uani
C38 C 0.5882(2) 0.65403(12) 0.46307(19) 0.0283 1.0000 Uani
N4 N 0.66543(18) 0.62410(10) 0.43413(16) 0.0297 1.0000 Uani
C39 C 0.4899(2) 0.56331(11) 0.52033(18) 0.0253 1.0000 Uani
C40 C 0.5523(2) 0.51551(11) 0.4898(2) 0.0279 1.0000 Uani
C41 C 0.5036(2) 0.45551(12) 0.51240(19) 0.0294 1.0000 Uani
C42 C 0.5289(3) 0.39267(12) 0.4992(2) 0.0363 1.0000 Uani
C43 C 0.4603(3) 0.34564(13) 0.5326(2) 0.0413 1.0000 Uani
C44 C 0.3713(3) 0.35962(13) 0.5776(2) 0.0403 1.0000 Uani
C45 C 0.3447(2) 0.42406(12) 0.5933(2) 0.0327 1.0000 Uani
C46 C 0.2567(2) 0.44821(13) 0.6385(2) 0.0364 1.0000 Uani
C47 C 0.2423(2) 0.51158(15) 0.6466(2) 0.0413 1.0000 Uani
C48 C 0.3131(2) 0.55702(12) 0.6106(2) 0.0346 1.0000 Uani
C49 C 0.3984(2) 0.53538(11) 0.56601(19) 0.0275 1.0000 Uani
C50 C 0.4115(2) 0.46899(12) 0.55859(18) 0.0287 1.0000 Uani
C51 C 0.4322(2) 0.67429(10) 0.54203(19) 0.0256 1.0000 Uani
C52 C 0.4750(2) 0.70240(12) 0.6487(2) 0.0320 1.0000 Uani
C53 C 0.4024(3) 0.74655(14) 0.6781(2) 0.0427 1.0000 Uani
C54 C 0.2937(3) 0.76278(14) 0.6050(3) 0.0460 1.0000 Uani
C55 C 0.2559(2) 0.73633(13) 0.4991(3) 0.0430 1.0000 Uani
C56 C 0.3248(2) 0.69136(12) 0.4645(2) 0.0314 1.0000 Uani
C57 C 0.5959(2) 0.68635(14) 0.7288(2) 0.0375 1.0000 Uani
C58 C 0.5913(4) 0.6286(2) 0.7999(3) 0.0718 1.0000 Uani
C59 C 0.6531(3) 0.74150(18) 0.8042(3) 0.0628 1.0000 Uani
C60 C 0.2817(2) 0.66505(14) 0.3463(2) 0.0400 1.0000 Uani
C61 C 0.1690(3) 0.62518(17) 0.3287(3) 0.0544 1.0000 Uani
C62 C 0.2575(4) 0.7187(2) 0.2601(3) 0.0742 1.0000 Uani
C63 C 0.7360(2) 0.66115(12) 0.3832(2) 0.0313 1.0000 Uani
C64 C 0.6997(2) 0.66590(15) 0.2653(2) 0.0411 1.0000 Uani
C65 C 0.7713(3) 0.70061(18) 0.2162(2) 0.0517 1.0000 Uani
C66 C 0.8723(3) 0.72979(18) 0.2795(3) 0.0580 1.0000 Uani
C67 C 0.9059(3) 0.72459(16) 0.3956(3) 0.0501 1.0000 Uani
C68 C 0.8401(2) 0.68910(13) 0.4492(2) 0.0378 1.0000 Uani
C69 C 0.5866(3) 0.6331(2) 0.1945(2) 0.0535 1.0000 Uani
C70 C 0.4935(5) 0.6792(3) 0.1380(5) 0.1224 1.0000 Uani
C71 C 0.6065(4) 0.5855(2) 0.1110(4) 0.0741 1.0000 Uani
C72 C 0.8831(2) 0.68029(15) 0.5766(2) 0.0428 1.0000 Uani
C73 C 0.8681(4) 0.7401(2) 0.6369(3) 0.0685 1.0000 Uani
C74 C 1.0103(3) 0.65717(19) 0.6173(3) 0.0577 1.0000 Uani
H11 H -0.1500 0.5326 0.0882 0.0323 1.0000 Uiso
H31 H -0.1256 0.6269 0.0510 0.0385 1.0000 Uiso
H51 H -0.0864 0.7656 0.0248 0.0481 1.0000 Uiso
H61 H 0.0378 0.8379 -0.0344 0.0544 1.0000 Uiso
H71 H 0.1904 0.8033 -0.1048 0.0480 1.0000 Uiso
H91 H 0.3090 0.7035 -0.1475 0.0462 1.0000 Uiso
H101 H 0.3263 0.5927 -0.1478 0.0494 1.0000 Uiso
H111 H 0.1963 0.5244 -0.0835 0.0408 1.0000 Uiso
H161 H 0.0545 0.3793 -0.2375 0.0498 1.0000 Uiso
H171 H 0.2394 0.3483 -0.1101 0.0546 1.0000 Uiso
H181 H 0.2972 0.3840 0.0789 0.0445 1.0000 Uiso
H201 H -0.1592 0.4775 -0.1620 0.0449 1.0000 Uiso
H211 H -0.1771 0.5188 -0.3437 0.0699 1.0000 Uiso
H212 H -0.0588 0.5458 -0.2505 0.0699 1.0000 Uiso
H213 H -0.0476 0.4895 -0.3362 0.0699 1.0000 Uiso
H221 H -0.2575 0.4146 -0.3219 0.0683 1.0000 Uiso
H222 H -0.1326 0.3794 -0.3131 0.0683 1.0000 Uiso
H223 H -0.1942 0.3703 -0.2134 0.0683 1.0000 Uiso
H231 H 0.1287 0.4946 0.1926 0.0392 1.0000 Uiso
H241 H 0.3297 0.5215 0.2848 0.0514 1.0000 Uiso
H242 H 0.2901 0.5438 0.1535 0.0514 1.0000 Uiso
H243 H 0.3701 0.4803 0.1921 0.0514 1.0000 Uiso
H251 H 0.2378 0.4288 0.3442 0.0586 1.0000 Uiso
H252 H 0.2727 0.3826 0.2543 0.0586 1.0000 Uiso
H253 H 0.1352 0.3884 0.2534 0.0586 1.0000 Uiso
H281 H -0.2808 0.4324 0.3736 0.0479 1.0000 Uiso
H291 H -0.4715 0.4024 0.2561 0.0532 1.0000 Uiso
H301 H -0.5067 0.3902 0.0593 0.0461 1.0000 Uiso
H321 H -0.0246 0.4543 0.2783 0.0449 1.0000 Uiso
H331 H 0.0031 0.5305 0.4237 0.0685 1.0000 Uiso
H332 H -0.1358 0.5236 0.4171 0.0685 1.0000 Uiso
H333 H -0.0999 0.5526 0.3106 0.0685 1.0000 Uiso
H341 H 0.0405 0.4179 0.4687 0.0667 1.0000 Uiso
H342 H -0.0967 0.4048 0.4632 0.0667 1.0000 Uiso
H343 H -0.0357 0.3634 0.3853 0.0667 1.0000 Uiso
H351 H -0.2799 0.3979 -0.0769 0.0480 1.0000 Uiso
H361 H -0.4230 0.4605 -0.2093 0.0726 1.0000 Uiso
H362 H -0.4856 0.4764 -0.1125 0.0726 1.0000 Uiso
H363 H -0.3520 0.5017 -0.0990 0.0726 1.0000 Uiso
H371 H -0.4454 0.3469 -0.1982 0.0671 1.0000 Uiso
H372 H -0.5128 0.3526 -0.1021 0.0671 1.0000 Uiso
H373 H -0.3938 0.3095 -0.0790 0.0671 1.0000 Uiso
H381 H 0.5853 0.7008 0.4515 0.0335 1.0000 Uiso
H401 H 0.6195 0.5209 0.4578 0.0331 1.0000 Uiso
H421 H 0.5936 0.3806 0.4672 0.0431 1.0000 Uiso
H431 H 0.4780 0.3002 0.5226 0.0491 1.0000 Uiso
H441 H 0.3254 0.3249 0.5994 0.0465 1.0000 Uiso
H461 H 0.2052 0.4184 0.6646 0.0435 1.0000 Uiso
H471 H 0.1798 0.5271 0.6788 0.0524 1.0000 Uiso
H481 H 0.3007 0.6033 0.6179 0.0422 1.0000 Uiso
H531 H 0.4296 0.7669 0.7538 0.0556 1.0000 Uiso
H541 H 0.2424 0.7938 0.6288 0.0587 1.0000 Uiso
H551 H 0.1780 0.7494 0.4461 0.0520 1.0000 Uiso
H571 H 0.6466 0.6765 0.6799 0.0447 1.0000 Uiso
H581 H 0.6722 0.6195 0.8514 0.0774 1.0000 Uiso
H582 H 0.5364 0.6369 0.8453 0.0774 1.0000 Uiso
H583 H 0.5624 0.5914 0.7497 0.0774 1.0000 Uiso
H591 H 0.7321 0.7282 0.8549 0.0721 1.0000 Uiso
H592 H 0.6633 0.7778 0.7567 0.0721 1.0000 Uiso
H593 H 0.6015 0.7546 0.8506 0.0721 1.0000 Uiso
H601 H 0.3454 0.6371 0.3355 0.0452 1.0000 Uiso
H611 H 0.1428 0.6085 0.2500 0.0614 1.0000 Uiso
H612 H 0.1051 0.6521 0.3417 0.0614 1.0000 Uiso
H613 H 0.1859 0.5891 0.3829 0.0614 1.0000 Uiso
H621 H 0.2292 0.7006 0.1825 0.0825 1.0000 Uiso
H622 H 0.3319 0.7431 0.2689 0.0825 1.0000 Uiso
H623 H 0.1957 0.7474 0.2724 0.0825 1.0000 Uiso
H651 H 0.7482 0.7042 0.1324 0.0651 1.0000 Uiso
H661 H 0.9216 0.7547 0.2423 0.0751 1.0000 Uiso
H671 H 0.9788 0.7468 0.4417 0.0617 1.0000 Uiso
H691 H 0.5583 0.6082 0.2496 0.0627 1.0000 Uiso
H701 H 0.4214 0.6560 0.0929 0.1237 1.0000 Uiso
H702 H 0.5230 0.7068 0.0873 0.1237 1.0000 Uiso
H703 H 0.4734 0.7058 0.1959 0.1237 1.0000 Uiso
H711 H 0.5293 0.5661 0.0681 0.0879 1.0000 Uiso
H712 H 0.6418 0.6073 0.0576 0.0879 1.0000 Uiso
H713 H 0.6616 0.5517 0.1522 0.0879 1.0000 Uiso
H721 H 0.8326 0.6468 0.5952 0.0507 1.0000 Uiso
H731 H 0.8969 0.7329 0.7199 0.0837 1.0000 Uiso
H732 H 0.9148 0.7749 0.6164 0.0837 1.0000 Uiso
H733 H 0.7827 0.7521 0.6141 0.0837 1.0000 Uiso
H741 H 1.0350 0.6520 0.7009 0.0670 1.0000 Uiso
H742 H 1.0629 0.6887 0.5965 0.0670 1.0000 Uiso
H743 H 1.0165 0.6156 0.5814 0.0670 1.0000 Uiso

loop_
_atom_site_aniso_label
_atom_site_aniso_U_11
_atom_site_aniso_U_22
_atom_site_aniso_U_33
_atom_site_aniso_U_23
_atom_site_aniso_U_13
_atom_site_aniso_U_12
N1 0.0267(9) 0.0179(9) 0.0288(9) 0.0009(7) 0.0078(8) -0.0015(7)
C1 0.0249(11) 0.0252(11) 0.0307(11) 0.0001(9) 0.0069(9) 0.0013(9)
N2 0.0291(9) 0.0247(9) 0.0313(9) -0.0003(8) 0.0126(8) -0.0023(8)
C2 0.0260(11) 0.0225(11) 0.0267(10) 0.0001(9) 0.0048(9) -0.0049(9)
C3 0.0326(12) 0.0264(12) 0.0372(12) 0.0003(10) 0.0120(10) 0.0015(10)
C4 0.0347(12) 0.0280(13) 0.0314(12) 0.0010(10) 0.0035(10) -0.0015(10)
C5 0.0493(16) 0.0250(13) 0.0458(15) -0.0049(11) 0.0062(13) 0.0008(12)
C6 0.064(2) 0.0191(12) 0.0526(17) 0.0002(12) 0.0037(15) -0.0054(12)
C7 0.0539(17) 0.0259(13) 0.0401(14) 0.0067(11) 0.0025(13) -0.0134(12)
C8 0.0401(14) 0.0299(13) 0.0307(12) 0.0039(10) 0.0008(11) -0.0123(11)
C9 0.0398(14) 0.0432(15) 0.0325(12) 0.0038(11) 0.0093(11) -0.0171(12)
C10 0.0360(13) 0.0475(16) 0.0400(14) 0.0003(12) 0.0168(11) -0.0091(11)
C11 0.0347(13) 0.0329(13) 0.0344(12) 0.0002(10) 0.0111(10) -0.0066(10)
C12 0.0284(11) 0.0266(12) 0.0254(11) 0.0016(9) 0.0046(9) -0.0052(9)
C13 0.0314(12) 0.0250(12) 0.0256(11) 0.0022(9) 0.0020(9) -0.0062(9)
C14 0.0256(10) 0.0209(10) 0.0280(10) -0.0011(8) 0.0102(9) -0.0037(8)
C15 0.0374(12) 0.0271(11) 0.0311(11) 0.0000(9) 0.0149(10) -0.0086(10)
C16 0.0475(15) 0.0375(14) 0.0395(13) -0.0097(11) 0.0237(12) -0.0123(12)
C17 0.0480(16) 0.0305(13) 0.0580(17) -0.0072(12) 0.0356(14) -0.0025(11)
C18 0.0315(12) 0.0308(13) 0.0490(14) -0.0005(11) 0.0189(11) 0.0019(10)
C19 0.0267(10) 0.0239(11) 0.0338(11) 0.0004(9) 0.0124(9) -0.0014(9)
C20 0.0391(13) 0.0444(15) 0.0288(11) -0.0044(11) 0.0067(10) -0.0118(12)
C21 0.070(2) 0.064(2) 0.0405(16) 0.0131(16) 0.0001(15) -0.0193(18)
C22 0.0518(18) 0.070(2) 0.0494(17) -0.0176(16) 0.0086(15) -0.0246(17)
C23 0.0303(11) 0.0347(13) 0.0330(12) -0.0021(10) 0.0044(10) 0.0052(10)
C24 0.0317(13) 0.0491(17) 0.0478(15) -0.0076(13) 0.0018(11) -0.0031(12)
C25 0.0589(18) 0.0519(18) 0.0356(14) 0.0095(13) 0.0087(13) 0.0103(15)
C26 0.0268(10) 0.0205(10) 0.0344(11) 0.0021(9) 0.0126(9) 0.0012(8)
C27 0.0310(11) 0.0292(12) 0.0329(11) 0.0017(9) 0.0122(10) 0.0046(10)
C28 0.0380(13) 0.0419(15) 0.0397(14) 0.0082(11) 0.0190(11) 0.0059(11)
C29 0.0318(13) 0.0431(15) 0.0581(17) 0.0125(13) 0.0230(12) 0.0017(11)
C30 0.0252(11) 0.0382(14) 0.0519(15) 0.0081(12) 0.0094(11) -0.0024(10)
C31 0.0305(12) 0.0253(11) 0.0387(13) 0.0030(9) 0.0092(10) 0.0013(9)
C32 0.0335(12) 0.0479(15) 0.0309(12) -0.0038(11) 0.0103(10) -0.0034(11)
C33 0.0546(19) 0.0506(19) 0.066(2) -0.0102(16) 0.0127(16) -0.0153(15)
C34 0.0478(17) 0.068(2) 0.0507(18) 0.0099(16) -0.0021(14) -0.0025(16)
C35 0.0380(14) 0.0415(15) 0.0405(14) -0.0021(12) 0.0036(11) -0.0048(12)
C36 0.079(2) 0.058(2) 0.0453(17) 0.0037(15) 0.0009(17) 0.0045(19)
C37 0.061(2) 0.053(2) 0.0530(18) -0.0126(15) 0.0028(16) -0.0100(16)
N3 0.0276(9) 0.0213(9) 0.0289(9) -0.0004(7) 0.0090(8) 0.0008(8)
C38 0.0265(11) 0.0300(12) 0.0274(11) 0.0000(9) 0.0067(9) -0.0007(9)
N4 0.0287(9) 0.0284(10) 0.0312(9) 0.0006(8) 0.0080(8) -0.0004(8)
C39 0.0270(11) 0.0226(11) 0.0239(10) 0.0015(8) 0.0040(9) -0.0014(9)
C40 0.0290(11) 0.0233(11) 0.0305(11) 0.0016(9) 0.0075(9) 0.0032(9)
C41 0.0319(11) 0.0268(12) 0.0278(11) 0.0014(9) 0.0066(9) -0.0030(9)
C42 0.0470(15) 0.0251(12) 0.0356(13) 0.0012(10) 0.0107(12) 0.0051(11)
C43 0.0556(17) 0.0264(13) 0.0407(14) 0.0006(11) 0.0128(13) 0.0011(12)
C44 0.0494(16) 0.0309(13) 0.0360(13) 0.0015(11) 0.0058(12) -0.0093(12)
C45 0.0354(12) 0.0320(13) 0.0280(11) 0.0021(9) 0.0055(10) -0.0069(10)
C46 0.0357(13) 0.0399(15) 0.0333(12) 0.0007(11) 0.0100(11) -0.0126(11)
C47 0.0382(14) 0.0463(16) 0.0466(15) -0.0037(13) 0.0235(12) -0.0070(12)
C48 0.0318(12) 0.0306(13) 0.0430(14) -0.0031(10) 0.0138(11) -0.0023(10)
C49 0.0281(11) 0.0267(11) 0.0264(11) -0.0015(9) 0.0062(9) -0.0040(9)
C50 0.0291(11) 0.0306(12) 0.0240(10) -0.0026(9) 0.0044(9) -0.0033(10)
C51 0.0281(11) 0.0186(10) 0.0331(11) -0.0010(9) 0.0139(9) -0.0027(9)
C52 0.0367(13) 0.0264(12) 0.0368(12) -0.0031(10) 0.0170(11) -0.0095(10)
C53 0.0542(17) 0.0322(14) 0.0525(16) -0.0122(12) 0.0326(14) -0.0101(12)
C54 0.0454(16) 0.0304(14) 0.071(2) -0.0097(13) 0.0307(15) 0.0018(12)
C55 0.0333(13) 0.0297(13) 0.0669(18) 0.0011(13) 0.0164(13) 0.0054(11)
C56 0.0264(11) 0.0249(11) 0.0429(13) 0.0015(10) 0.0105(10) -0.0015(9)
C57 0.0395(14) 0.0412(15) 0.0312(12) -0.0077(11) 0.0096(11) -0.0080(11)
C58 0.075(2) 0.065(2) 0.0535(19) 0.0191(19) -0.0136(18) -0.022(2)
C59 0.060(2) 0.057(2) 0.064(2) -0.0180(17) 0.0065(17) -0.0223(17)
C60 0.0339(13) 0.0382(15) 0.0410(14) -0.0006(11) 0.0006(11) 0.0012(11)
C61 0.0339(14) 0.0502(18) 0.069(2) -0.0180(16) 0.0007(14) -0.0040(13)
C62 0.091(3) 0.065(3) 0.050(2) 0.0100(17) -0.0036(19) -0.007(2)
C63 0.0323(12) 0.0284(12) 0.0348(12) 0.0040(9) 0.0128(10) 0.0023(9)
C64 0.0359(13) 0.0566(17) 0.0330(12) 0.0096(12) 0.0139(11) 0.0156(13)
C65 0.0507(17) 0.072(2) 0.0402(15) 0.0226(15) 0.0252(14) 0.0238(16)
C66 0.0551(19) 0.063(2) 0.069(2) 0.0327(18) 0.0392(17) 0.0115(16)
C67 0.0378(15) 0.0481(17) 0.068(2) 0.0150(15) 0.0219(14) -0.0029(13)
C68 0.0360(13) 0.0374(14) 0.0420(13) 0.0073(11) 0.0149(11) -0.0032(11)
C69 0.0450(16) 0.082(2) 0.0295(12) -0.0010(14) 0.0057(12) 0.0120(16)
C70 0.090(3) 0.083(3) 0.136(4) -0.056(3) -0.054(3) 0.044(3)
C71 0.080(3) 0.054(2) 0.085(3) -0.0068(19) 0.021(2) 0.010(2)
C72 0.0376(14) 0.0483(16) 0.0407(13) -0.0005(12) 0.0093(11) -0.0133(12)
C73 0.075(2) 0.068(2) 0.067(2) -0.0090(19) 0.027(2) -0.006(2)
C74 0.0453(17) 0.071(2) 0.0506(17) 0.0059(16) 0.0057(14) -0.0036(16)

loop_
_atom_type_symbol
_atom_type_scat_dispersion_real
_atom_type_scat_dispersion_imag
_atom_type_scat_Cromer_Mann_a1
_atom_type_scat_Cromer_Mann_b1
_atom_type_scat_Cromer_Mann_a2
_atom_type_scat_Cromer_Mann_b2
_atom_type_scat_Cromer_Mann_a3
_atom_type_scat_Cromer_Mann_b3
_atom_type_scat_Cromer_Mann_a4
_atom_type_scat_Cromer_Mann_b4
_atom_type_scat_Cromer_Mann_c
_atom_type_scat_source
'C ' 0.0033 0.0016 2.3100 20.8439 1.0200 10.2075 1.5886 0.5687 0.8650 51.6512 0.2156 International_Tables_Vol_IV_Table_2.2B
'H ' 0.0000 0.0000 0.4930 10.5109 0.3229 26.1257 0.1402 3.1424 0.0408 57.7998 0.0030 International_Tables_Vol_IV_Table_2.2B
'N ' 0.0061 0.0033 12.2126 0.0057 3.1322 9.8933 2.0125 28.9975 1.1663 0.5826 -11.5290 International_Tables_Vol_IV_Table_2.2B

loop_
_geom_angle_atom_site_label_1
_geom_angle_site_symmetry_1
_geom_angle_atom_site_label_2
_geom_angle_site_symmetry_2
_geom_angle_atom_site_label_3
_geom_angle_site_symmetry_3
_geom_angle
_geom_angle_publ_flag
C1 . N1 . C2 . 119.77(19) yes
C1 . N1 . C14 . 119.77(19) yes
C2 . N1 . C14 . 120.45(18) yes
N1 . C1 . N2 . 122.4(2) yes
N1 . C1 . H11 . 118.780 no
N2 . C1 . H11 . 118.780 no
C1 . N2 . C26 . 116.8(2) yes
N1 . C2 . C3 . 126.7(2) yes
N1 . C2 . C12 . 124.0(2) yes
C3 . C2 . C12 . 109.3(2) yes
C2 . C3 . C4 . 108.5(2) yes
C2 . C3 . H31 . 125.760 no
C4 . C3 . H31 . 125.760 no
C3 . C4 . C5 . 135.5(3) yes
C3 . C4 . C13 . 106.7(2) yes
C5 . C4 . C13 . 117.7(2) yes
C4 . C5 . C6 . 119.2(3) yes
C4 . C5 . H51 . 120.377 no
C6 . C5 . H51 . 120.377 no
C5 . C6 . C7 . 122.7(3) yes
C5 . C6 . H61 . 118.648 no
C7 . C6 . H61 . 118.648 no
C6 . C7 . C8 . 119.8(3) yes
C6 . C7 . H71 . 120.125 no
C8 . C7 . H71 . 120.125 no
C7 . C8 . C9 . 127.7(3) yes
C7 . C8 . C13 . 115.9(3) yes
C9 . C8 . C13 . 116.3(2) yes
C8 . C9 . C10 . 120.3(2) yes
C8 . C9 . H91 . 119.858 no
C10 . C9 . H91 . 119.857 no
C9 . C10 . C11 . 122.6(3) yes
C9 . C10 . H101 . 118.684 no
C11 . C10 . H101 . 118.684 no
C10 . C11 . C12 . 118.3(2) yes
C10 . C11 . H111 . 120.836 no
C12 . C11 . H111 . 120.836 no
C2 . C12 . C11 . 137.5(2) yes
C2 . C12 . C13 . 104.3(2) yes
C11 . C12 . C13 . 118.2(2) yes
C4 . C13 . C8 . 124.6(2) yes
C4 . C13 . C12 . 111.2(2) yes
C8 . C13 . C12 . 124.2(2) yes
N1 . C14 . C15 . 118.6(2) yes
N1 . C14 . C19 . 118.83(19) yes
C15 . C14 . C19 . 122.5(2) yes
C14 . C15 . C16 . 117.5(2) yes
C14 . C15 . C20 . 121.8(2) yes
C16 . C15 . C20 . 120.7(2) yes
C15 . C16 . C17 . 120.8(2) yes
C15 . C16 . H161 . 119.577 no
C17 . C16 . H161 . 119.577 no
C16 . C17 . C18 . 120.6(2) yes
C16 . C17 . H171 . 119.698 no
C18 . C17 . H171 . 119.698 no
C17 . C18 . C19 . 120.6(2) yes
C17 . C18 . H181 . 119.676 no
C19 . C18 . H181 . 119.676 no
C14 . C19 . C18 . 117.7(2) yes
C14 . C19 . C23 . 122.5(2) yes
C18 . C19 . C23 . 119.8(2) yes
C15 . C20 . C21 . 111.4(2) yes
C15 . C20 . C22 . 111.4(3) yes
C21 . C20 . C22 . 110.4(2) yes
C15 . C20 . H201 . 107.105 no
C21 . C20 . H201 . 108.189 no
C22 . C20 . H201 . 108.152 no
C20 . C21 . H211 . 109.466 no
C20 . C21 . H212 . 109.467 no
H211 . C21 . H212 . 109.476 no
C20 . C21 . H213 . 109.467 no
H211 . C21 . H213 . 109.476 no
H212 . C21 . H213 . 109.476 no
C20 . C22 . H221 . 109.467 no
C20 . C22 . H222 . 109.467 no
H221 . C22 . H222 . 109.476 no
C20 . C22 . H223 . 109.467 no
H221 . C22 . H223 . 109.476 no
H222 . C22 . H223 . 109.476 no
C19 . C23 . C24 . 111.5(2) yes
C19 . C23 . C25 . 111.0(2) yes
C24 . C23 . C25 . 110.5(2) yes
C19 . C23 . H231 . 107.387 no
C24 . C23 . H231 . 107.860 no
C25 . C23 . H231 . 108.443 no
C23 . C24 . H241 . 109.467 no
C23 . C24 . H242 . 109.467 no
H241 . C24 . H242 . 109.476 no
C23 . C24 . H243 . 109.467 no
H241 . C24 . H243 . 109.476 no
H242 . C24 . H243 . 109.476 no
C23 . C25 . H251 . 109.467 no
C23 . C25 . H252 . 109.467 no
H251 . C25 . H252 . 109.476 no
C23 . C25 . H253 . 109.467 no
H251 . C25 . H253 . 109.476 no
H252 . C25 . H253 . 109.476 no
N2 . C26 . C27 . 120.7(2) yes
N2 . C26 . C31 . 117.8(2) yes
C27 . C26 . C31 . 121.3(2) yes
C26 . C27 . C28 . 118.3(2) yes
C26 . C27 . C32 . 122.1(2) yes
C28 . C27 . C32 . 119.6(2) yes
C27 . C28 . C29 . 121.0(2) yes
C27 . C28 . H281 . 119.493 no
C29 . C28 . H281 . 119.493 no
C28 . C29 . C30 . 120.1(2) yes
C28 . C29 . H291 . 119.972 no
C30 . C29 . H291 . 119.972 no
C29 . C30 . C31 . 120.7(2) yes
C29 . C30 . H301 . 119.645 no
C31 . C30 . H301 . 119.646 no
C26 . C31 . C30 . 118.5(2) yes
C26 . C31 . C35 . 120.5(2) yes
C30 . C31 . C35 . 120.9(2) yes
C27 . C32 . C33 . 111.8(2) yes
C27 . C32 . C34 . 110.7(2) yes
C33 . C32 . C34 . 110.5(3) yes
C27 . C32 . H321 . 107.392 no
C33 . C32 . H321 . 107.550 no
C34 . C32 . H321 . 108.773 no
C32 . C33 . H331 . 109.467 no
C32 . C33 . H332 . 109.467 no
H331 . C33 . H332 . 109.476 no
C32 . C33 . H333 . 109.466 no
H331 . C33 . H333 . 109.476 no
H332 . C33 . H333 . 109.476 no
C32 . C34 . H341 . 109.467 no
C32 . C34 . H342 . 109.467 no
H341 . C34 . H342 . 109.476 no
C32 . C34 . H343 . 109.467 no
H341 . C34 . H343 . 109.476 no
H342 . C34 . H343 . 109.476 no
C31 . C35 . C36 . 110.9(2) yes
C31 . C35 . C37 . 113.4(3) yes
C36 . C35 . C37 . 111.6(3) yes
C31 . C35 . H351 . 106.421 no
C36 . C35 . H351 . 108.434 no
C37 . C35 . H351 . 105.593 no
C35 . C36 . H361 . 109.467 no
C35 . C36 . H362 . 109.466 no
H361 . C36 . H362 . 109.476 no
C35 . C36 . H363 . 109.467 no
H361 . C36 . H363 . 109.476 no
H362 . C36 . H363 . 109.476 no
C35 . C37 . H371 . 109.467 no
C35 . C37 . H372 . 109.467 no
H371 . C37 . H372 . 109.476 no
C35 . C37 . H373 . 109.467 no
H371 . C37 . H373 . 109.476 no
H372 . C37 . H373 . 109.476 no
C38 . N3 . C39 . 124.15(19) yes
C38 . N3 . C51 . 114.11(18) yes
C39 . N3 . C51 . 121.65(18) yes
N3 . C38 . N4 . 125.9(2) yes
N3 . C38 . H381 . 117.045 no
N4 . C38 . H381 . 117.045 no
C38 . N4 . C63 . 115.4(2) yes
N3 . C39 . C40 . 126.6(2) yes
N3 . C39 . C49 . 124.2(2) yes
C40 . C39 . C49 . 109.2(2) yes
C39 . C40 . C41 . 108.0(2) yes
C39 . C40 . H401 . 125.978 no
C41 . C40 . H401 . 125.978 no
C40 . C41 . C42 . 134.5(2) yes
C40 . C41 . C50 . 107.7(2) yes
C42 . C41 . C50 . 117.8(2) yes
C41 . C42 . C43 . 118.2(2) yes
C41 . C42 . H421 . 120.891 no
C43 . C42 . H421 . 120.891 no
C42 . C43 . C44 . 123.2(2) yes
C42 . C43 . H431 . 118.394 no
C44 . C43 . H431 . 118.394 no
C43 . C44 . C45 . 119.5(2) yes
C43 . C44 . H441 . 120.249 no
C45 . C44 . H441 . 120.249 no
C44 . C45 . C46 . 128.1(2) yes
C44 . C45 . C50 . 116.2(2) yes
C46 . C45 . C50 . 115.7(2) yes
C45 . C46 . C47 . 120.5(2) yes
C45 . C46 . H461 . 119.746 no
C47 . C46 . H461 . 119.746 no
C46 . C47 . C48 . 122.6(2) yes
C46 . C47 . H471 . 118.686 no
C48 . C47 . H471 . 118.686 no
C47 . C48 . C49 . 118.4(2) yes
C47 . C48 . H481 . 120.793 no
C49 . C48 . H481 . 120.793 no
C39 . C49 . C48 . 137.1(2) yes
C39 . C49 . C50 . 105.1(2) yes
C48 . C49 . C50 . 117.7(2) yes
C41 . C50 . C45 . 125.1(2) yes
C41 . C50 . C49 . 109.9(2) yes
C45 . C50 . C49 . 125.0(2) yes
N3 . C51 . C52 . 118.2(2) yes
N3 . C51 . C56 . 119.0(2) yes
C52 . C51 . C56 . 122.7(2) yes
C51 . C52 . C53 . 117.2(2) yes
C51 . C52 . C57 . 121.9(2) yes
C53 . C52 . C57 . 120.9(2) yes
C52 . C53 . C54 . 121.5(3) yes
C52 . C53 . H531 . 119.275 no
C54 . C53 . H531 . 119.274 no
C53 . C54 . C55 . 120.1(3) yes
C53 . C54 . H541 . 119.926 no
C55 . C54 . H541 . 119.926 no
C54 . C55 . C56 . 121.2(3) yes
C54 . C55 . H551 . 119.417 no
C56 . C55 . H551 . 119.417 no
C51 . C56 . C55 . 117.2(2) yes
C51 . C56 . C60 . 123.3(2) yes
C55 . C56 . C60 . 119.5(2) yes
C52 . C57 . C58 . 111.7(2) yes
C52 . C57 . C59 . 113.0(3) yes
C58 . C57 . C59 . 110.1(3) yes
C52 . C57 . H571 . 105.535 no
C58 . C57 . H571 . 108.794 no
C59 . C57 . H571 . 107.377 no
C57 . C58 . H581 . 109.467 no
C57 . C58 . H582 . 109.467 no
H581 . C58 . H582 . 109.475 no
C57 . C58 . H583 . 109.467 no
H581 . C58 . H583 . 109.476 no
H582 . C58 . H583 . 109.476 no
C57 . C59 . H591 . 109.467 no
C57 . C59 . H592 . 109.467 no
H591 . C59 . H592 . 109.475 no
C57 . C59 . H593 . 109.467 no
H591 . C59 . H593 . 109.476 no
H592 . C59 . H593 . 109.476 no
C56 . C60 . C61 . 111.4(2) yes
C56 . C60 . C62 . 110.4(3) yes
C61 . C60 . C62 . 109.6(3) yes
C56 . C60 . H601 . 107.581 no
C61 . C60 . H601 . 108.439 no
C62 . C60 . H601 . 109.443 no
C60 . C61 . H611 . 109.467 no
C60 . C61 . H612 . 109.467 no
H611 . C61 . H612 . 109.476 no
C60 . C61 . H613 . 109.467 no
H611 . C61 . H613 . 109.476 no
H612 . C61 . H613 . 109.476 no
C60 . C62 . H621 . 109.467 no
C60 . C62 . H622 . 109.467 no
H621 . C62 . H622 . 109.476 no
C60 . C62 . H623 . 109.467 no
H621 . C62 . H623 . 109.476 no
H622 . C62 . H623 . 109.476 no
N4 . C63 . C64 . 118.0(2) yes
N4 . C63 . C68 . 120.3(2) yes
C64 . C63 . C68 . 121.7(2) yes
C63 . C64 . C65 . 117.5(3) yes
C63 . C64 . C69 . 120.6(2) yes
C65 . C64 . C69 . 121.9(3) yes
C64 . C65 . C66 . 121.8(3) yes
C64 . C65 . H651 . 119.119 no
C66 . C65 . H651 . 119.119 no
C65 . C66 . C67 . 119.6(3) yes
C65 . C66 . H661 . 120.189 no
C67 . C66 . H661 . 120.189 no
C66 . C67 . C68 . 121.3(3) yes
C66 . C67 . H671 . 119.371 no
C68 . C67 . H671 . 119.371 no
C63 . C68 . C67 . 118.1(3) yes
C63 . C68 . C72 . 121.5(2) yes
C67 . C68 . C72 . 120.4(2) yes
C64 . C69 . C70 . 111.9(4) yes
C64 . C69 . C71 . 114.0(3) yes
C70 . C69 . C71 . 111.0(3) yes
C64 . C69 . H691 . 105.037 no
C70 . C69 . H691 . 108.428 no
C71 . C69 . H691 . 106.063 no
C69 . C70 . H701 . 109.467 no
C69 . C70 . H702 . 109.465 no
H701 . C70 . H702 . 109.474 no
C69 . C70 . H703 . 109.468 no
H701 . C70 . H703 . 109.477 no
H702 . C70 . H703 . 109.475 no
C69 . C71 . H711 . 109.467 no
C69 . C71 . H712 . 109.467 no
H711 . C71 . H712 . 109.476 no
C69 . C71 . H713 . 109.466 no
H711 . C71 . H713 . 109.475 no
H712 . C71 . H713 . 109.476 no
C68 . C72 . C73 . 111.3(3) yes
C68 . C72 . C74 . 111.9(2) yes
C73 . C72 . C74 . 110.9(3) yes
C68 . C72 . H721 . 106.982 no
C73 . C72 . H721 . 108.084 no
C74 . C72 . H721 . 107.367 no
C72 . C73 . H731 . 109.467 no
C72 . C73 . H732 . 109.466 no
H731 . C73 . H732 . 109.475 no
C72 . C73 . H733 . 109.467 no
H731 . C73 . H733 . 109.476 no
H732 . C73 . H733 . 109.476 no
C72 . C74 . H741 . 109.467 no
C72 . C74 . H742 . 109.467 no
H741 . C74 . H742 . 109.476 no
C72 . C74 . H743 . 109.467 no
H741 . C74 . H743 . 109.476 no
H742 . C74 . H743 . 109.476 no

loop_
_geom_bond_atom_site_label_1
_geom_bond_site_symmetry_1
_geom_bond_atom_site_label_2
_geom_bond_site_symmetry_2
_geom_bond_distance
_geom_bond_publ_flag
N1 . C1 . 1.379(3) yes
N1 . C2 . 1.400(3) yes
N1 . C14 . 1.447(3) yes
C1 . N2 . 1.263(3) yes
C1 . H11 . 1.000 no
N2 . C26 . 1.440(3) yes
C2 . C3 . 1.376(3) yes
C2 . C12 . 1.495(3) yes
C3 . C4 . 1.462(4) yes
C3 . H31 . 1.000 no
C4 . C5 . 1.381(4) yes
C4 . C13 . 1.406(4) yes
C5 . C6 . 1.406(4) yes
C5 . H51 . 1.000 no
C6 . C7 . 1.374(5) yes
C6 . H61 . 1.000 no
C7 . C8 . 1.429(4) yes
C7 . H71 . 1.000 no
C8 . C9 . 1.406(4) yes
C8 . C13 . 1.397(3) yes
C9 . C10 . 1.377(4) yes
C9 . H91 . 1.000 no
C10 . C11 . 1.428(4) yes
C10 . H101 . 1.000 no
C11 . C12 . 1.371(4) yes
C11 . H111 . 1.000 no
C12 . C13 . 1.422(3) yes
C14 . C15 . 1.406(3) yes
C14 . C19 . 1.401(3) yes
C15 . C16 . 1.391(4) yes
C15 . C20 . 1.521(4) yes
C16 . C17 . 1.392(4) yes
C16 . H161 . 1.000 no
C17 . C18 . 1.381(4) yes
C17 . H171 . 1.000 no
C18 . C19 . 1.399(3) yes
C18 . H181 . 1.000 no
C19 . C23 . 1.523(3) yes
C20 . C21 . 1.522(4) yes
C20 . C22 . 1.534(4) yes
C20 . H201 . 1.000 no
C21 . H211 . 1.000 no
C21 . H212 . 1.000 no
C21 . H213 . 1.000 no
C22 . H221 . 1.000 no
C22 . H222 . 1.000 no
C22 . H223 . 1.000 no
C23 . C24 . 1.534(4) yes
C23 . C25 . 1.534(4) yes
C23 . H231 . 1.000 no
C24 . H241 . 1.000 no
C24 . H242 . 1.000 no
C24 . H243 . 1.000 no
C25 . H251 . 1.000 no
C25 . H252 . 1.000 no
C25 . H253 . 1.000 no
C26 . C27 . 1.402(3) yes
C26 . C31 . 1.405(3) yes
C27 . C28 . 1.386(4) yes
C27 . C32 . 1.523(3) yes
C28 . C29 . 1.391(4) yes
C28 . H281 . 1.000 no
C29 . C30 . 1.384(4) yes
C29 . H291 . 1.000 no
C30 . C31 . 1.390(4) yes
C30 . H301 . 1.000 no
C31 . C35 . 1.518(4) yes
C32 . C33 . 1.528(5) yes
C32 . C34 . 1.530(4) yes
C32 . H321 . 1.000 no
C33 . H331 . 1.000 no
C33 . H332 . 1.000 no
C33 . H333 . 1.000 no
C34 . H341 . 1.000 no
C34 . H342 . 1.000 no
C34 . H343 . 1.000 no
C35 . C36 . 1.517(5) yes
C35 . C37 . 1.520(4) yes
C35 . H351 . 1.000 no
C36 . H361 . 1.000 no
C36 . H362 . 1.000 no
C36 . H363 . 1.000 no
C37 . H371 . 1.000 no
C37 . H372 . 1.000 no
C37 . H373 . 1.000 no
N3 . C38 . 1.390(3) yes
N3 . C39 . 1.396(3) yes
N3 . C51 . 1.450(3) yes
C38 . N4 . 1.254(3) yes
C38 . H381 . 1.000 no
N4 . C63 . 1.429(3) yes
C39 . C40 . 1.374(3) yes
C39 . C49 . 1.492(3) yes
C40 . C41 . 1.458(3) yes
C40 . H401 . 1.000 no
C41 . C42 . 1.385(4) yes
C41 . C50 . 1.410(3) yes
C42 . C43 . 1.426(4) yes
C42 . H421 . 1.000 no
C43 . C44 . 1.370(4) yes
C43 . H431 . 1.000 no
C44 . C45 . 1.427(4) yes
C44 . H441 . 1.000 no
C45 . C46 . 1.423(4) yes
C45 . C50 . 1.388(3) yes
C46 . C47 . 1.360(4) yes
C46 . H461 . 1.000 no
C47 . C48 . 1.436(4) yes
C47 . H471 . 1.000 no
C48 . C49 . 1.373(4) yes
C48 . H481 . 1.000 no
C49 . C50 . 1.420(4) yes
C51 . C52 . 1.406(3) yes
C51 . C56 . 1.396(3) yes
C52 . C53 . 1.393(4) yes
C52 . C57 . 1.520(4) yes
C53 . C54 . 1.380(5) yes
C53 . H531 . 1.000 no
C54 . C55 . 1.379(4) yes
C54 . H541 . 1.000 no
C55 . C56 . 1.405(4) yes
C55 . H551 . 1.000 no
C56 . C60 . 1.514(4) yes
C57 . C58 . 1.521(5) yes
C57 . C59 . 1.525(4) yes
C57 . H571 . 1.000 no
C58 . H581 . 1.000 no
C58 . H582 . 1.000 no
C58 . H583 . 1.000 no
C59 . H591 . 1.000 no
C59 . H592 . 1.000 no
C59 . H593 . 1.000 no
C60 . C61 . 1.541(4) yes
C60 . C62 . 1.531(5) yes
C60 . H601 . 1.000 no
C61 . H611 . 1.000 no
C61 . H612 . 1.000 no
C61 . H613 . 1.000 no
C62 . H621 . 1.000 no
C62 . H622 . 1.000 no
C62 . H623 . 1.000 no
C63 . C64 . 1.406(3) yes
C63 . C68 . 1.394(4) yes
C64 . C65 . 1.397(4) yes
C64 . C69 . 1.534(5) yes
C65 . C66 . 1.368(5) yes
C65 . H651 . 1.000 no
C66 . C67 . 1.386(5) yes
C66 . H661 . 1.000 no
C67 . C68 . 1.392(4) yes
C67 . H671 . 1.000 no
C68 . C72 . 1.527(4) yes
C69 . C70 . 1.484(6) yes
C69 . C71 . 1.519(5) yes
C69 . H691 . 1.000 no
C70 . H701 . 1.000 no
C70 . H702 . 1.000 no
C70 . H703 . 1.000 no
C71 . H711 . 1.000 no
C71 . H712 . 1.000 no
C71 . H713 . 1.000 no
C72 . C73 . 1.511(5) yes
C72 . C74 . 1.521(4) yes
C72 . H721 . 1.000 no
C73 . H731 . 1.000 no
C73 . H732 . 1.000 no
C73 . H733 . 1.000 no
C74 . H741 . 1.000 no
C74 . H742 . 1.000 no
C74 . H743 . 1.000 no
